data_1001616
loop_
_publ_author_name
'Leclaire, A'
'Chardon, J'
'Grandin, A'
'Borel, M M'
'Raveau, B'

_publ_section_title
;
The monophosphate Pb~2~V~2~VO(PO~4~)~4~: a tunnel structure with the
mixed valence V(III)-V(IV)
;
_journal_coden_ASTM JSSCBI
_journal_name_full 'Journal of Solid State Chemistry'
_journal_page_first 291
_journal_page_last 298
_journal_paper_doi 10.1006/jssc.1994.1045
_journal_volume 108
_journal_year 1994
_chemical_formula_structural 'Pb2 (V O) (V2 P4 O16)'
_chemical_formula_sum 'O17 P4 Pb2 V3'
_chemical_name_systematic
;
Dilead oxovanadium(IV) tecto-divanadato(III)tetraphosphate
;
_space_group_IT_number 15
_symmetry_cell_setting monoclinic
_symmetry_Int_Tables_number 15
_symmetry_space_group_name_Hall '-C 2yc'
_symmetry_space_group_name_H-M 'C 1 2/c 1'
_cell_angle_alpha 90
_cell_angle_beta 117.03(1)
_cell_angle_gamma 90
_cell_formula_units_Z 8
_cell_length_a 17.74699(200)
_cell_length_b 18.05099(200)
_cell_length_c 9.344(1)
_cell_volume 2666.4
_refine_ls_R_factor_all 0.041
_cod_database_code 1001616

loop_
_symmetry_equiv_pos_as_xyz
x,y,z
-x,y,1/2-z
-x,-y,-z
x,-y,1/2+z
1/2+x,1/2+y,z
1/2-x,1/2+y,1/2-z
1/2-x,1/2-y,-z
1/2+x,1/2-y,1/2+z

loop_
_atom_site_label
_atom_site_type_symbol
_atom_site_symmetry_multiplicity
_atom_site_Wyckoff_symbol
_atom_site_fract_x
_atom_site_fract_y
_atom_site_fract_z
_atom_site_occupancy
_atom_site_attached_hydrogens
_atom_site_calc_flag
Pb1 Pb2+ 8 f 0.11296(3) 0.12510(3) 0.01898(6) 1. 0 d
Pb2 Pb2+ 8 f 0.22976(3) 0.47431(3) 0.46871(6) 1. 0 d
V1 V4+ 8 f 0.4472(1) 0.2102(1) 0.4457(2) 1. 0 d
V2 V3+ 8 f 0.2469(1) 0.3097(1) 0.2474(2) 1. 0 d
V3 V3+ 4 e 0. 0.0612(2) 0.25 1. 0 d
V4 V3+ 4 e 0.5 0.0559(2) 0.25 1. 0 d
P1 P5+ 8 f 0.1385(2) 0.1989(2) 0.3627(3) 1. 0 d
P2 P5+ 8 f 0.3879(2) 0.4437(2) 0.3419(3) 1. 0 d
P3 P5+ 8 f 0.3324(2) 0.1657(2) 0.1492(4) 1. 0 d
P4 P5+ 8 f 0.0830(2) 0.4212(2) 0.1295(3) 1. 0 d
O1 O2- 8 f 0.5041(7) 0.2729(6) 0.422(1) 1. 0 d
O2 O2- 8 f 0.3285(5) 0.2246(6) 0.270(1) 1. 0 d
O3 O2- 8 f 0.4131(6) 0.2441(6) 0.601(1) 1. 0 d
O4 O2- 8 f 0.4256(5) 0.1401(5) 0.261(1) 1. 0 d
O5 O2- 8 f 0.5147(6) 0.1365(6) 0.597(1) 1. 0 d
O6 O2- 8 f 0.1738(5) 0.3924(5) 0.240(1) 1. 0 d
O7 O2- 8 f 0.2899(6) 0.3316(6) 0.482(1) 1. 0 d
O8 O2- 8 f 0.1727(5) 0.2303(6) 0.251(1) 1. 0 d
O9 O2- 8 f 0.1804(6) 0.2975(6) 0.003(1) 1. 0 d
O10 O2- 8 f 0.3384(5) 0.3750(6) 0.251(1) 1. 0 d
O11 O2- 8 f 0.0364(5) 0.0732(5) 0.495(1) 1. 0 d
O12 O2- 8 f 0.0809(5) -0.0204(5) 0.272(1) 1. 0 d
O13 O2- 8 f 0.0882(6) 0.1325(6) 0.265(1) 1. 0 d
O14 O2- 8 f 0.5776(5) -0.0138(5) 0.234(1) 1. 0 d
O15 O2- 8 f 0.4185(6) 0.0499(6) 0.023(1) 1. 0 d
O16 O2- 8 f 0.3290(6) 0.4991(6) 0.367(1) 1. 0 d
O17 O2- 8 f 0.2708(6) 0.1026(6) 0.123(1) 1. 0 d

loop_
_atom_type_symbol
_atom_type_oxidation_number
Pb2+ 2.000
V4+ 4.000
V3+ 3.000
P5+ 5.000
O2- -2.000
